data_7209561
loop_
_publ_author_name
'Liu, Hai-Yan'
'Ma, Jian-Fang'
'Liu, Ying-Ying'
'Yang, Jin'

_publ_section_title
;
 A series of Zn(ii) and Cd(ii) coordination polymers based on flexible
 bis-[(pyridyl)-benzimidazole] ligand and different carboxylates:
 syntheses, structures, and photoluminescent properties
;
_journal_issue 14
_journal_name_full CrystEngComm
_journal_page_first 2699
_journal_paper_doi 10.1039/c3ce00009e
_journal_volume 15
_journal_year 2013
_chemical_formula_sum 'C52 H40 N6 O14 Zn3'
_chemical_formula_weight 1169.01
_chemical_name_systematic
;
?
;
_space_group_IT_number 14
_symmetry_cell_setting monoclinic
_symmetry_space_group_name_Hall '-P 2ybc'
_symmetry_space_group_name_H-M 'P 1 21/c 1'
_atom_sites_solution_hydrogens geom
_atom_sites_solution_primary direct
_atom_sites_solution_secondary difmap
_audit_creation_method SHELXL-97
_cell_angle_alpha 90.00
_cell_angle_beta 96.767(3)
_cell_angle_gamma 90.00
_cell_formula_units_Z 2
_cell_length_a 15.1367(16)
_cell_length_b 9.579(2)
_cell_length_c 18.531(3)
_cell_measurement_temperature 293(2)
_cell_volume 2668.2(8)
_computing_cell_refinement CrysAlis
_computing_data_collection 'CrysAlis (Oxford Diffraction, 2006)'
_computing_data_reduction CrysAlis
_computing_structure_refinement 'SHELXL-97 (Sheldrick, 1997)'
_computing_structure_solution 'SHELXS-97 (Sheldrick, 1997)'
_diffrn_ambient_temperature 293(2)
_diffrn_detector_area_resol_mean 10.0
_diffrn_measured_fraction_theta_full 0.995
_diffrn_measured_fraction_theta_max 0.994
_diffrn_measurement_device_type 'Oxford Diffraction Gemini R Ultra'
_diffrn_measurement_method '\w scan'
_diffrn_radiation_monochromator graphite
_diffrn_radiation_source 'fine-focus sealed tube'
_diffrn_radiation_type MoK\a
_diffrn_radiation_wavelength 0.71073
_diffrn_reflns_av_R_equivalents 0.0870
_diffrn_reflns_av_sigmaI/netI 0.1572
_diffrn_reflns_limit_h_max 18
_diffrn_reflns_limit_h_min -18
_diffrn_reflns_limit_k_max 11
_diffrn_reflns_limit_k_min -11
_diffrn_reflns_limit_l_max 23
_diffrn_reflns_limit_l_min -23
_diffrn_reflns_number 16523
_diffrn_reflns_theta_full 25.00
_diffrn_reflns_theta_max 26.39
_diffrn_reflns_theta_min 4.26
_exptl_absorpt_coefficient_mu 1.407
_exptl_absorpt_correction_T_max 0.8062
_exptl_absorpt_correction_T_min 0.7378
_exptl_absorpt_correction_type multi-scan
_exptl_absorpt_process_details
;
CrysAlis (Oxford Diffraction, 2006)
;
_exptl_crystal_density_diffrn 1.455
_exptl_crystal_density_method 'not measured'
_exptl_crystal_F_000 1192
_exptl_crystal_size_max 0.23
_exptl_crystal_size_mid 0.20
_exptl_crystal_size_min 0.16
_refine_diff_density_max 0.654
_refine_diff_density_min -0.364
_refine_diff_density_rms 0.083
_refine_ls_extinction_method none
_refine_ls_goodness_of_fit_ref 0.818
_refine_ls_hydrogen_treatment mixed
_refine_ls_matrix_type full
_refine_ls_number_parameters 356
_refine_ls_number_reflns 5429
_refine_ls_number_restraints 3
_refine_ls_restrained_S_all 0.820
_refine_ls_R_factor_all 0.1197
_refine_ls_R_factor_gt 0.0508
_refine_ls_shift/su_max 0.010
_refine_ls_shift/su_mean 0.000
_refine_ls_structure_factor_coef Fsqd
_refine_ls_weighting_details 'calc w=1/[\s^2^(Fo^2^)+(0.0526P)^2^+0.0000P] where P=(Fo^2^+2Fc^2^)/3'
_refine_ls_weighting_scheme calc
_refine_ls_wR_factor_gt 0.1044
_refine_ls_wR_factor_ref 0.1173
_reflns_number_gt 2705
_reflns_number_total 5429
_reflns_threshold_expression >2sigma(I)
_cod_data_source_file c3ce00009e.txt
_cod_data_source_block 3
_cod_depositor_comments
;
The following automatic conversions were performed:

'_symmetry_cell_setting' value 'Monoclinic' changed to 'monoclinic'
according to /home/saulius/struct/CIF-dictionaries/cif_core.dic
dictionary named 'cif_core.dic' version 2.4.2 from 2011-04-26.

Automatic conversion script
Id: cif_fix_values 1891 2012-01-12 08:04:46Z andrius 
;
_cod_original_cell_volume 2668.1(8)
_cod_original_sg_symbol_H-M P21/c
_cod_database_code 7209561

loop_
_symmetry_equiv_pos_as_xyz
'x, y, z'
'-x, y+1/2, -z+1/2'
'-x, -y, -z'
'x, -y-1/2, z-1/2'

loop_
_atom_site_label
_atom_site_type_symbol
_atom_site_fract_x
_atom_site_fract_y
_atom_site_fract_z
_atom_site_U_iso_or_equiv
_atom_site_adp_type
_atom_site_occupancy
_atom_site_symmetry_multiplicity
_atom_site_calc_flag
_atom_site_refinement_flags
_atom_site_disorder_assembly
_atom_site_disorder_group
Zn1 Zn 0.71289(4) 0.03704(6) 1.02598(3) 0.03105(17) Uani 1 1 d . . .
Zn2 Zn 0.5000 0.0000 1.0000 0.0297(2) Uani 1 2 d S . .
C1 C 0.6263(4) -0.3999(5) 0.6322(2) 0.0336(12) Uani 1 1 d . . .
C2 C 0.6285(3) -0.3271(5) 0.7050(2) 0.0344(12) Uani 1 1 d . . .
C3 C 0.5537(4) -0.3243(6) 0.7405(3) 0.0475(15) Uani 1 1 d . . .
H3 H 0.5010 -0.3648 0.7195 0.057 Uiso 1 1 calc R . .
C4 C 0.5576(4) -0.2607(6) 0.8078(3) 0.0493(15) Uani 1 1 d . . .
H4 H 0.5075 -0.2601 0.8325 0.059 Uiso 1 1 calc R . .
C5 C 0.6341(4) -0.1986(5) 0.8383(2) 0.0367(12) Uani 1 1 d . . .
C6 C 0.7083(4) -0.1968(7) 0.8021(3) 0.067(2) Uani 1 1 d . . .
H6 H 0.7599 -0.1517 0.8220 0.080 Uiso 1 1 calc R . .
C7 C 0.7050(4) -0.2635(7) 0.7350(3) 0.0662(19) Uani 1 1 d . . .
H7 H 0.7552 -0.2649 0.7105 0.079 Uiso 1 1 calc R . .
C8 C 0.6392(4) -0.1293(5) 0.9128(2) 0.0388(13) Uani 1 1 d . . .
C9 C 0.6119(4) 0.2652(5) 1.0427(3) 0.0397(13) Uani 1 1 d . . .
C10 C 0.5537(3) 0.3861(5) 1.0209(2) 0.0337(12) Uani 1 1 d . . .
C11 C 0.5059(4) 0.3912(5) 0.9517(2) 0.0416(13) Uani 1 1 d . . .
H11 H 0.5096 0.3176 0.9194 0.050 Uiso 1 1 calc R . .
C12 C 0.4533(4) 0.5052(5) 0.9312(3) 0.0433(13) Uani 1 1 d . . .
H12 H 0.4223 0.5089 0.8848 0.052 Uiso 1 1 calc R . .
C13 C 0.8703(4) 0.1905(6) 0.9860(3) 0.0524(16) Uani 1 1 d . . .
C14 C 0.8245(5) 0.2215(6) 0.9142(3) 0.0576(16) Uani 1 1 d . C .
C15 C 0.7582(5) 0.3207(9) 0.9061(4) 0.084(2) Uani 1 1 d . . .
H15 H 0.7437 0.3840 0.9408 0.100 Uiso 1 1 calc R A 1
C16 C 0.8470(6) 0.1523(7) 0.8538(4) 0.089(2) Uani 1 1 d . . .
H16 H 0.8941 0.0893 0.8598 0.107 Uiso 1 1 calc R C .
C17 C 0.8056(7) 0.1709(8) 0.7885(4) 0.082(2) Uani 1 1 d . C .
H17 H 0.8226 0.1215 0.7492 0.099 Uiso 1 1 calc R . .
C18 C 0.7423(8) 0.2569(14) 0.7797(4) 0.116(4) Uani 1 1 d . . .
H18 H 0.7215 0.2818 0.7322 0.139 Uiso 1 1 calc R B 1
C19 C 0.9738(4) 0.1876(7) 1.0817(4) 0.0634(17) Uani 1 1 d . . .
C20 C 1.0460(5) 0.2069(8) 1.1336(5) 0.092(2) Uani 1 1 d . . .
H20 H 1.0959 0.2563 1.1232 0.110 Uiso 1 1 calc R . .
C21 C 1.0413(5) 0.1516(8) 1.1998(4) 0.086(2) Uani 1 1 d . . .
H21 H 1.0900 0.1611 1.2350 0.103 Uiso 1 1 calc R . .
C22 C 0.9681(5) 0.0819(8) 1.2177(4) 0.082(2) Uani 1 1 d . . .
H22 H 0.9678 0.0474 1.2646 0.098 Uiso 1 1 calc R . .
C23 C 0.8931(4) 0.0617(7) 1.1660(3) 0.0624(17) Uani 1 1 d . . .
H23 H 0.8432 0.0130 1.1770 0.075 Uiso 1 1 calc R . .
C24 C 0.8981(4) 0.1186(6) 1.0980(3) 0.0470(14) Uani 1 1 d . . .
C25 C 1.0143(5) 0.3110(8) 0.9681(4) 0.095(3) Uani 1 1 d . . .
H25A H 1.0083 0.2770 0.9185 0.114 Uiso 1 1 calc R . .
H25B H 1.0754 0.2957 0.9889 0.114 Uiso 1 1 calc R . .
C26 C 0.9948(8) 0.4697(10) 0.9673(4) 0.135(4) Uani 1 1 d . . .
H26A H 1.0338 0.5153 0.9367 0.163 Uiso 1 1 calc R . .
H26B H 0.9340 0.4846 0.9455 0.163 Uiso 1 1 calc R . .
N1 N 0.8346(3) 0.1218(4) 1.0376(2) 0.0379(10) Uani 1 1 d . . .
N2 N 0.9550(4) 0.2304(5) 1.0096(3) 0.0672(15) Uani 1 1 d . . .
N3 N 0.7102(17) 0.304(7) 0.822(2) 0.116(14) Uiso 0.39(8) 1 d P C 1
N3' N 0.7114(10) 0.364(4) 0.8405(13) 0.104(9) Uiso 0.61(8) 1 d P C 2
O1 O 0.7111(2) -0.0699(4) 0.93573(16) 0.0449(9) Uani 1 1 d . . .
O2 O 0.5708(2) -0.1359(3) 0.94499(16) 0.0381(8) Uani 1 1 d . . .
O3 O 0.6064(2) 0.1555(3) 1.00040(15) 0.0336(8) Uani 1 1 d . . .
O4 O 0.6656(3) 0.2677(4) 1.0981(2) 0.0642(12) Uani 1 1 d . . .
O5 O 0.7005(2) -0.4177(4) 0.60874(16) 0.0430(9) Uani 1 1 d . . .
O6 O 0.5524(2) -0.4336(4) 0.60147(15) 0.0389(8) Uani 1 1 d . . .
O1W O 0.8231(6) 0.0519(8) 0.6471(4) 0.064(2) Uani 0.50 1 d PD . .
H1A H 0.802(2) -0.014(3) 0.6302(17) 0.000(10) Uiso 1 1 d D . .
O2W O 0.7678(8) -0.1336(10) 0.5253(6) 0.106(4) Uani 0.50 1 d PD . .
H2A H 0.788(6) -0.052(4) 0.5179(19) 0.159 Uiso 1 1 d D . .

loop_
_atom_site_aniso_label
_atom_site_aniso_U_11
_atom_site_aniso_U_22
_atom_site_aniso_U_33
_atom_site_aniso_U_23
_atom_site_aniso_U_13
_atom_site_aniso_U_12
Zn1 0.0380(4) 0.0348(3) 0.0201(3) 0.0003(2) 0.0025(2) -0.0018(3)
Zn2 0.0364(5) 0.0361(5) 0.0166(3) -0.0002(3) 0.0024(3) 0.0036(4)
C1 0.045(4) 0.035(3) 0.021(2) -0.001(2) 0.003(3) 0.009(3)
C2 0.040(3) 0.041(3) 0.021(2) -0.006(2) 0.000(2) -0.003(3)
C3 0.044(4) 0.067(4) 0.032(3) -0.017(3) 0.007(3) -0.013(3)
C4 0.052(4) 0.065(4) 0.033(3) -0.013(3) 0.018(3) -0.011(3)
C5 0.037(3) 0.046(3) 0.027(2) -0.009(2) 0.003(2) 0.002(3)
C6 0.035(4) 0.112(5) 0.054(4) -0.048(4) 0.007(3) -0.016(4)
C7 0.053(4) 0.103(5) 0.046(3) -0.042(3) 0.017(3) -0.016(4)
C8 0.051(4) 0.035(3) 0.030(3) -0.001(2) 0.002(3) 0.009(3)
C9 0.045(4) 0.038(3) 0.036(3) -0.003(3) 0.004(3) -0.006(3)
C10 0.044(3) 0.023(3) 0.033(2) -0.002(2) 0.000(2) -0.001(2)
C11 0.063(4) 0.027(3) 0.034(3) -0.007(2) 0.001(3) -0.001(3)
C12 0.060(4) 0.032(3) 0.035(2) 0.000(2) -0.005(2) 0.001(3)
C13 0.058(5) 0.052(4) 0.048(3) 0.000(3) 0.012(3) -0.012(3)
C14 0.067(5) 0.055(4) 0.052(4) 0.011(3) 0.010(3) -0.014(4)
C15 0.081(6) 0.118(7) 0.053(4) 0.018(4) 0.008(4) 0.000(5)
C16 0.130(8) 0.072(5) 0.065(5) 0.005(4) 0.010(5) 0.001(5)
C17 0.126(8) 0.087(6) 0.035(4) 0.001(4) 0.015(4) 0.005(5)
C18 0.141(10) 0.162(11) 0.041(4) 0.011(6) 0.004(6) -0.036(8)
C19 0.040(4) 0.062(4) 0.085(5) 0.003(4) -0.005(4) -0.005(3)
C20 0.046(5) 0.087(6) 0.138(7) 0.025(5) -0.010(5) -0.013(4)
C21 0.057(5) 0.096(6) 0.096(6) 0.002(5) -0.025(4) -0.014(5)
C22 0.074(5) 0.110(6) 0.057(4) 0.002(4) -0.014(4) 0.000(5)
C23 0.062(4) 0.075(4) 0.049(3) -0.001(3) -0.005(3) -0.012(4)
C24 0.043(4) 0.046(3) 0.051(3) -0.007(3) -0.003(3) -0.004(3)
C25 0.071(5) 0.094(6) 0.122(6) 0.015(5) 0.024(5) -0.051(5)
C26 0.178(9) 0.113(8) 0.127(8) 0.022(7) 0.062(9) -0.074(7)
N1 0.043(3) 0.036(2) 0.035(2) -0.0063(19) 0.004(2) -0.011(2)
N2 0.052(4) 0.069(4) 0.080(4) 0.024(3) 0.006(3) -0.013(3)
O1 0.041(2) 0.065(3) 0.0291(17) -0.0180(17) 0.0065(17) -0.003(2)
O2 0.045(2) 0.0378(19) 0.0328(17) -0.0159(15) 0.0115(18) -0.0056(17)
O3 0.043(2) 0.0289(18) 0.0287(17) -0.0050(14) 0.0036(16) -0.0058(16)
O4 0.081(3) 0.045(2) 0.059(2) -0.017(2) -0.025(2) 0.014(2)
O5 0.043(2) 0.056(2) 0.0303(17) -0.0161(17) 0.0060(17) 0.0037(19)
O6 0.044(2) 0.053(2) 0.0189(15) -0.0069(15) -0.0007(16) -0.0012(19)
O1W 0.100(7) 0.040(5) 0.049(4) -0.019(4) -0.003(4) -0.013(5)
O2W 0.101(9) 0.072(7) 0.153(10) -0.037(7) 0.051(8) -0.023(6)

loop_
_atom_type_symbol
_atom_type_description
_atom_type_scat_dispersion_real
_atom_type_scat_dispersion_imag
_atom_type_scat_source
C C 0.0033 0.0016 'International Tables Vol C Tables 4.2.6.8 and 6.1.1.4'
H H 0.0000 0.0000 'International Tables Vol C Tables 4.2.6.8 and 6.1.1.4'
N N 0.0061 0.0033 'International Tables Vol C Tables 4.2.6.8 and 6.1.1.4'
O O 0.0106 0.0060 'International Tables Vol C Tables 4.2.6.8 and 6.1.1.4'
Zn Zn 0.2839 1.4301 'International Tables Vol C Tables 4.2.6.8 and 6.1.1.4'

loop_
_geom_angle_atom_site_label_1
_geom_angle_atom_site_label_2
_geom_angle_atom_site_label_3
_geom_angle
_geom_angle_site_symmetry_1
_geom_angle_site_symmetry_3
O5 Zn1 O1 111.97(15) 4_556 .
O5 Zn1 O3 112.03(13) 4_556 .
O1 Zn1 O3 99.57(14) . .
O5 Zn1 N1 109.09(16) 4_556 .
O1 Zn1 N1 102.95(15) . .
O3 Zn1 N1 120.38(15) . .
O2 Zn2 O2 180.00(14) 3_657 .
O2 Zn2 O6 95.22(13) 3_657 2_656
O2 Zn2 O6 84.78(13) . 2_656
O2 Zn2 O6 84.78(13) 3_657 4_556
O2 Zn2 O6 95.22(13) . 4_556
O6 Zn2 O6 180.000(1) 2_656 4_556
O2 Zn2 O3 90.36(12) 3_657 3_657
O2 Zn2 O3 89.64(12) . 3_657
O6 Zn2 O3 90.16(12) 2_656 3_657
O6 Zn2 O3 89.84(12) 4_556 3_657
O2 Zn2 O3 89.64(12) 3_657 .
O2 Zn2 O3 90.36(12) . .
O6 Zn2 O3 89.84(12) 2_656 .
O6 Zn2 O3 90.16(12) 4_556 .
O3 Zn2 O3 180.00(16) 3_657 .
O6 C1 O5 126.7(4) . .
O6 C1 C2 117.1(4) . .
O5 C1 C2 116.2(5) . .
C7 C2 C3 120.1(4) . .
C7 C2 C1 119.8(4) . .
C3 C2 C1 120.1(5) . .
C2 C3 C4 119.4(5) . .
C2 C3 H3 120.3 . .
C4 C3 H3 120.3 . .
C5 C4 C3 120.7(5) . .
C5 C4 H4 119.7 . .
C3 C4 H4 119.7 . .
C4 C5 C6 120.4(4) . .
C4 C5 C8 121.0(5) . .
C6 C5 C8 118.6(5) . .
C5 C6 C7 118.9(6) . .
C5 C6 H6 120.5 . .
C7 C6 H6 120.5 . .
C2 C7 C6 120.5(5) . .
C2 C7 H7 119.7 . .
C6 C7 H7 119.7 . .
O2 C8 O1 126.2(4) . .
O2 C8 C5 116.8(5) . .
O1 C8 C5 116.9(5) . .
O4 C9 O3 120.3(5) . .
O4 C9 C10 121.6(5) . .
O3 C9 C10 118.1(4) . .
C12 C10 C11 119.6(4) 3_667 .
C12 C10 C9 120.2(4) 3_667 .
C11 C10 C9 120.2(4) . .
C12 C11 C10 120.0(4) . .
C12 C11 H11 120.0 . .
C10 C11 H11 120.0 . .
C11 C12 C10 120.4(4) . 3_667
C11 C12 H12 119.8 . .
C10 C12 H12 119.8 3_667 .
N1 C13 N2 110.9(5) . .
N1 C13 C14 124.7(5) . .
N2 C13 C14 124.4(5) . .
C16 C14 C15 119.3(7) . .
C16 C14 C13 120.5(7) . .
C15 C14 C13 120.1(6) . .
C14 C15 N3' 126.0(16) . .
C14 C15 N3 106(2) . .
N3' C15 N3 23.4(12) . .
C14 C15 H15 127.1 . .
N3' C15 H15 105.9 . .
N3 C15 H15 127.1 . .
C17 C16 C14 123.3(8) . .
C17 C16 H16 118.3 . .
C14 C16 H16 118.3 . .
C18 C17 C16 118.9(8) . .
C18 C17 H17 120.6 . .
C16 C17 H17 120.6 . .
N3 C18 C17 125.6(18) . .
N3 C18 N3' 16(3) . .
C17 C18 N3' 126.6(8) . .
N3 C18 H18 117.2 . .
C17 C18 H18 117.2 . .
N3' C18 H18 113.7 . .
C20 C19 C24 121.3(6) . .
C20 C19 N2 133.1(7) . .
C24 C19 N2 105.5(6) . .
C21 C20 C19 117.3(7) . .
C21 C20 H20 121.3 . .
C19 C20 H20 121.3 . .
C20 C21 C22 123.0(7) . .
C20 C21 H21 118.5 . .
C22 C21 H21 118.5 . .
C21 C22 C23 120.8(7) . .
C21 C22 H22 119.6 . .
C23 C22 H22 119.6 . .
C24 C23 C22 116.0(6) . .
C24 C23 H23 122.0 . .
C22 C23 H23 122.0 . .
C23 C24 C19 121.4(6) . .
C23 C24 N1 129.5(5) . .
C19 C24 N1 109.1(5) . .
N2 C25 C26 113.2(6) . .
N2 C25 H25A 108.9 . .
C26 C25 H25A 108.9 . .
N2 C25 H25B 108.9 . .
C26 C25 H25B 108.9 . .
H25A C25 H25B 107.8 . .
C26 C26 C25 114.6(12) 3_767 .
C26 C26 H26A 108.6 3_767 .
C25 C26 H26A 108.6 . .
C26 C26 H26B 108.6 3_767 .
C25 C26 H26B 108.6 . .
H26A C26 H26B 107.6 . .
C13 N1 C24 106.8(5) . .
C13 N1 Zn1 124.8(4) . .
C24 N1 Zn1 128.3(3) . .
C13 N2 C19 107.6(5) . .
C13 N2 C25 126.3(6) . .
C19 N2 C25 126.0(6) . .
C18 N3 C15 123(2) . .
C15 N3' C18 105.1(18) . .
C8 O1 Zn1 116.7(3) . .
C8 O2 Zn2 135.9(3) . .
C9 O3 Zn1 108.9(3) . .
C9 O3 Zn2 122.8(3) . .
Zn1 O3 Zn2 100.84(13) . .
C1 O5 Zn1 121.6(3) . 4
C1 O6 Zn2 137.2(3) . 2_646

loop_
_geom_bond_atom_site_label_1
_geom_bond_atom_site_label_2
_geom_bond_distance
_geom_bond_site_symmetry_2
Zn1 O5 1.940(3) 4_556
Zn1 O1 1.958(3) .
Zn1 O3 1.982(3) .
Zn1 N1 2.001(4) .
Zn2 O2 2.035(3) 3_657
Zn2 O2 2.035(3) .
Zn2 O6 2.054(3) 2_656
Zn2 O6 2.054(3) 4_556
Zn2 O3 2.193(3) 3_657
Zn2 O3 2.193(3) .
C1 O6 1.236(6) .
C1 O5 1.264(6) .
C1 C2 1.515(6) .
C2 C7 1.366(7) .
C2 C3 1.376(7) .
C3 C4 1.382(6) .
C3 H3 0.9300 .
C4 C5 1.364(7) .
C4 H4 0.9300 .
C5 C6 1.376(7) .
C5 C8 1.525(6) .
C6 C7 1.393(7) .
C6 H6 0.9300 .
C7 H7 0.9300 .
C8 O2 1.255(6) .
C8 O1 1.258(6) .
C9 O4 1.233(6) .
C9 O3 1.307(5) .
C9 C10 1.482(7) .
C10 C12 1.380(6) 3_667
C10 C11 1.398(6) .
C11 C12 1.378(7) .
C11 H11 0.9300 .
C12 C10 1.380(6) 3_667
C12 H12 0.9300 .
C13 N1 1.327(6) .
C13 N2 1.360(8) .
C13 C14 1.457(8) .
C14 C16 1.377(8) .
C14 C15 1.378(9) .
C15 N3' 1.394(16) .
C15 N3 1.64(5) .
C15 H15 0.9300 .
C16 C17 1.309(10) .
C16 H16 0.9300 .
C17 C18 1.260(12) .
C17 H17 0.9300 .
C18 N3 1.07(6) .
C18 N3' 1.63(4) .
C18 H18 0.9300 .
C19 C20 1.380(10) .
C19 C24 1.386(8) .
C19 N2 1.395(8) .
C20 C21 1.346(9) .
C20 H20 0.9300 .
C21 C22 1.367(9) .
C21 H21 0.9300 .
C22 C23 1.410(9) .
C22 H22 0.9300 .
C23 C24 1.384(7) .
C23 H23 0.9300 .
C24 N1 1.387(7) .
C25 N2 1.468(7) .
C25 C26 1.548(12) .
C25 H25A 0.9700 .
C25 H25B 0.9700 .
C26 C26 1.335(15) 3_767
C26 H26A 0.9700 .
C26 H26B 0.9700 .
O5 Zn1 1.940(3) 4
O6 Zn2 2.054(3) 2_646
O1W H1A 0.762(18) .
O2W H2A 0.86(2) .

loop_
_geom_hbond_atom_site_label_D
_geom_hbond_atom_site_label_H
_geom_hbond_atom_site_label_A
_geom_hbond_distance_DH
_geom_hbond_distance_HA
_geom_hbond_distance_DA
_geom_hbond_angle_DHA
O1W H1A O2W 0.762(18) 2.26(3) 2.916(13) 145(3)
O2W H2A O1W 0.86(2) 2.59(4) 2.916(13) 104(3)

loop_
_geom_torsion_atom_site_label_1
_geom_torsion_atom_site_label_2
_geom_torsion_atom_site_label_3
_geom_torsion_atom_site_label_4
_geom_torsion
_geom_torsion_site_symmetry_1
_geom_torsion_site_symmetry_4
O6 C1 C2 C7 -167.4(5) . .
O5 C1 C2 C7 11.4(7) . .
O6 C1 C2 C3 12.3(7) . .
O5 C1 C2 C3 -168.9(5) . .
C7 C2 C3 C4 -2.1(8) . .
C1 C2 C3 C4 178.3(5) . .
C2 C3 C4 C5 1.3(8) . .
C3 C4 C5 C6 0.9(9) . .
C3 C4 C5 C8 -179.5(5) . .
C4 C5 C6 C7 -2.3(10) . .
C8 C5 C6 C7 178.1(5) . .
C3 C2 C7 C6 0.7(9) . .
C1 C2 C7 C6 -179.6(5) . .
C5 C6 C7 C2 1.5(10) . .
C4 C5 C8 O2 2.0(7) . .
C6 C5 C8 O2 -178.3(5) . .
C4 C5 C8 O1 -177.3(5) . .
C6 C5 C8 O1 2.3(7) . .
O4 C9 C10 C12 -11.7(8) . 3_667
O3 C9 C10 C12 169.8(4) . 3_667
O4 C9 C10 C11 167.9(5) . .
O3 C9 C10 C11 -10.5(7) . .
C12 C10 C11 C12 1.0(8) 3_667 .
C9 C10 C11 C12 -178.6(5) . .
C10 C11 C12 C10 -1.0(9) . 3_667
N1 C13 C14 C16 -108.0(7) . .
N2 C13 C14 C16 73.3(9) . .
N1 C13 C14 C15 72.1(8) . .
N2 C13 C14 C15 -106.7(8) . .
C16 C14 C15 N3' -2.2(17) . .
C13 C14 C15 N3' 177.8(14) . .
C16 C14 C15 N3 11.0(17) . .
C13 C14 C15 N3 -169.0(15) . .
C15 C14 C16 C17 -3.4(11) . .
C13 C14 C16 C17 176.7(7) . .
C14 C16 C17 C18 0.5(14) . .
C16 C17 C18 N3 -12(4) . .
C16 C17 C18 N3' 7.2(19) . .
C24 C19 C20 C21 2.5(11) . .
N2 C19 C20 C21 178.9(7) . .
C19 C20 C21 C22 -1.9(12) . .
C20 C21 C22 C23 1.4(12) . .
C21 C22 C23 C24 -1.3(10) . .
C22 C23 C24 C19 1.8(9) . .
C22 C23 C24 N1 -176.7(6) . .
C20 C19 C24 C23 -2.5(10) . .
N2 C19 C24 C23 -179.8(5) . .
C20 C19 C24 N1 176.3(6) . .
N2 C19 C24 N1 -1.0(7) . .
N2 C25 C26 C26 61.8(15) . 3_767
N2 C13 N1 C24 1.0(6) . .
C14 C13 N1 C24 -177.9(6) . .
N2 C13 N1 Zn1 -177.5(4) . .
C14 C13 N1 Zn1 3.6(8) . .
C23 C24 N1 C13 178.7(6) . .
C19 C24 N1 C13 0.0(6) . .
C23 C24 N1 Zn1 -2.8(8) . .
C19 C24 N1 Zn1 178.5(4) . .
O5 Zn1 N1 C13 168.7(4) 4_556 .
O1 Zn1 N1 C13 49.6(4) . .
O3 Zn1 N1 C13 -59.8(4) . .
O5 Zn1 N1 C24 -9.5(5) 4_556 .
O1 Zn1 N1 C24 -128.6(4) . .
O3 Zn1 N1 C24 122.0(4) . .
N1 C13 N2 C19 -1.6(7) . .
C14 C13 N2 C19 177.3(6) . .
N1 C13 N2 C25 -178.5(6) . .
C14 C13 N2 C25 0.4(10) . .
C20 C19 N2 C13 -175.3(8) . .
C24 C19 N2 C13 1.6(7) . .
C20 C19 N2 C25 1.6(12) . .
C24 C19 N2 C25 178.4(6) . .
C26 C25 N2 C13 79.8(9) . .
C26 C25 N2 C19 -96.5(9) . .
C17 C18 N3 C15 24(7) . .
N3' C18 N3 C15 -76(7) . .
C14 C15 N3 C18 -22(5) . .
N3' C15 N3 C18 130(7) . .
C14 C15 N3' C18 8(2) . .
N3 C15 N3' C18 -26(3) . .
N3 C18 N3' C15 81(7) . .
C17 C18 N3' C15 -11(2) . .
O2 C8 O1 Zn1 -6.1(7) . .
C5 C8 O1 Zn1 173.2(3) . .
O5 Zn1 O1 C8 66.7(4) 4_556 .
O3 Zn1 O1 C8 -51.9(4) . .
N1 Zn1 O1 C8 -176.3(4) . .
O1 C8 O2 Zn2 45.0(8) . .
C5 C8 O2 Zn2 -134.4(4) . .
O2 Zn2 O2 C8 -118(100) 3_657 .
O6 Zn2 O2 C8 78.8(5) 2_656 .
O6 Zn2 O2 C8 -101.2(5) 4_556 .
O3 Zn2 O2 C8 169.0(5) 3_657 .
O3 Zn2 O2 C8 -11.0(5) . .
O4 C9 O3 Zn1 -15.0(6) . .
C10 C9 O3 Zn1 163.5(3) . .
O4 C9 O3 Zn2 102.3(5) . .
C10 C9 O3 Zn2 -79.2(5) . .
O5 Zn1 O3 C9 82.3(3) 4_556 .
O1 Zn1 O3 C9 -159.1(3) . .
N1 Zn1 O3 C9 -47.9(3) . .
O5 Zn1 O3 Zn2 -48.15(16) 4_556 .
O1 Zn1 O3 Zn2 70.36(14) . .
N1 Zn1 O3 Zn2 -178.40(13) . .
O2 Zn2 O3 C9 15.1(4) 3_657 .
O2 Zn2 O3 C9 -164.9(4) . .
O6 Zn2 O3 C9 110.3(4) 2_656 .
O6 Zn2 O3 C9 -69.7(4) 4_556 .
O3 Zn2 O3 C9 -135.1(12) 3_657 .
O2 Zn2 O3 Zn1 136.22(13) 3_657 .
O2 Zn2 O3 Zn1 -43.78(13) . .
O6 Zn2 O3 Zn1 -128.55(13) 2_656 .
O6 Zn2 O3 Zn1 51.45(13) 4_556 .
O3 Zn2 O3 Zn1 -14.0(11) 3_657 .
O6 C1 O5 Zn1 -12.5(7) . 4
C2 C1 O5 Zn1 168.9(3) . 4
O5 C1 O6 Zn2 -11.7(8) . 2_646
C2 C1 O6 Zn2 166.9(3) . 2_646
